data_7130916
loop_
_publ_author_name
'Hsieh, Chang-Chih'
'Li, Cheng-Yao'
'Chiang, Ming-Hsi'
'Horng, Yih-Chern'

_publ_section_title
;
 Catalytic O2 Activation toward Oxidative N-S Bond Formation by a Thiolato
 Fe(III) Complex
;
_journal_name_full 'Chemical Communications'
_journal_paper_doi 10.1039/D2CC05375F
_journal_year 2022
_chemical_formula_sum 'C23 H23 N3 O3 S2'
_chemical_formula_weight 453.56
_space_group_crystal_system monoclinic
_space_group_IT_number 14
_space_group_name_Hall '-P 2ybc'
_space_group_name_H-M_alt 'P 1 21/c 1'
_atom_sites_solution_hydrogens geom
_audit_creation_method SHELXL-2018/3
_audit_update_record
;
2022-07-28 deposited with the CCDC.	2022-10-26 downloaded from the CCDC.
;
_cell_angle_alpha 90
_cell_angle_beta 93.228(17)
_cell_angle_gamma 90
_cell_formula_units_Z 4
_cell_length_a 11.755(16)
_cell_length_b 7.717(10)
_cell_length_c 24.95(3)
_cell_measurement_reflns_used 1009
_cell_measurement_temperature 150(2)
_cell_measurement_theta_max 20.06
_cell_measurement_theta_min 2.45
_cell_volume 2260(5)
_computing_cell_refinement 'Bruker SAINT'
_computing_data_collection 'Bruker APEX2'
_computing_data_reduction 'Bruker SAINT'
_computing_molecular_graphics 'Bruker SHELXTL'
_computing_publication_material 'Bruker SHELXTL'
_computing_structure_refinement 'SHELXL-2014 (Sheldrick 2014)'
_computing_structure_solution 'SHELXS-97 (Sheldrick 2008)'
_diffrn_ambient_temperature 150(2)
_diffrn_measured_fraction_theta_full 0.999
_diffrn_measured_fraction_theta_max 0.999
_diffrn_measurement_device_type 'Bruker APEX-II CCD'
_diffrn_measurement_method \w
_diffrn_radiation_type MoK\a
_diffrn_radiation_wavelength 0.71073
_diffrn_reflns_av_R_equivalents 0.1425
_diffrn_reflns_av_unetI/netI 0.1579
_diffrn_reflns_Laue_measured_fraction_full 0.999
_diffrn_reflns_Laue_measured_fraction_max 0.999
_diffrn_reflns_limit_h_max 13
_diffrn_reflns_limit_h_min -13
_diffrn_reflns_limit_k_max 9
_diffrn_reflns_limit_k_min -9
_diffrn_reflns_limit_l_max 29
_diffrn_reflns_limit_l_min -29
_diffrn_reflns_number 15094
_diffrn_reflns_point_group_measured_fraction_full 0.999
_diffrn_reflns_point_group_measured_fraction_max 0.999
_diffrn_reflns_theta_full 24.980
_diffrn_reflns_theta_max 24.980
_diffrn_reflns_theta_min 2.451
_exptl_absorpt_coefficient_mu 0.265
_exptl_absorpt_correction_T_max 0.993
_exptl_absorpt_correction_T_min 0.959
_exptl_crystal_colour 'light yellow'
_exptl_crystal_density_diffrn 1.333
_exptl_crystal_description block
_exptl_crystal_F_000 936
_exptl_crystal_size_max 0.120
_exptl_crystal_size_mid 0.040
_exptl_crystal_size_min 0.020
_refine_diff_density_max 0.814
_refine_diff_density_min -0.743
_refine_diff_density_rms 0.108
_refine_ls_extinction_method none
_refine_ls_goodness_of_fit_ref 1.177
_refine_ls_hydrogen_treatment constr
_refine_ls_matrix_type full
_refine_ls_number_parameters 282
_refine_ls_number_reflns 3962
_refine_ls_number_restraints 0
_refine_ls_restrained_S_all 1.177
_refine_ls_R_factor_all 0.1613
_refine_ls_R_factor_gt 0.0982
_refine_ls_shift/su_max 0.000
_refine_ls_shift/su_mean 0.000
_refine_ls_structure_factor_coef Fsqd
_refine_ls_weighting_details 'w=1/[\s^2^(Fo^2^)+(0.1000P)^2^+0.0400P] where P=(Fo^2^+2Fc^2^)/3'
_refine_ls_weighting_scheme calc
_refine_ls_wR_factor_gt 0.2295
_refine_ls_wR_factor_ref 0.2685
_reflns_Friedel_coverage 0.000
_reflns_number_gt 2275
_reflns_number_total 3962
_reflns_threshold_expression 'I > 2\s(I)'
_cod_data_source_file d2cc05375f2.cif
_cod_data_source_block compound2q
_cod_original_cell_volume 2259(5)
_cod_original_sg_symbol_H-M 'P 21/c'
_cod_database_code 7130916
_shelx_shelxl_version_number 2018/3
_shelx_space_group_comment
;
The symmetry employed for this shelxl refinement is uniquely defined
by the following loop, which should always be used as a source of
symmetry information in preference to the above space-group names.
They are only intended as comments.
;

loop_
_space_group_symop_operation_xyz
'x, y, z'
'-x, y+1/2, -z+1/2'
'-x, -y, -z'
'x, -y-1/2, z-1/2'

loop_
_atom_site_label
_atom_site_type_symbol
_atom_site_fract_x
_atom_site_fract_y
_atom_site_fract_z
_atom_site_U_iso_or_equiv
_atom_site_adp_type
_atom_site_occupancy
_atom_site_site_symmetry_order
_atom_site_calc_flag
_atom_site_refinement_flags_posn
_atom_site_refinement_flags_adp
_atom_site_refinement_flags_occupancy
_atom_site_disorder_assembly
_atom_site_disorder_group
S1 S 0.28411(15) 0.0572(2) 0.22312(6) 0.0400(5) Uani 1 1 d . . . . .
S2 S 0.28117(14) 0.0000(2) 0.30299(6) 0.0394(5) Uani 1 1 d . . . . .
C11 C 0.1385(6) 0.0500(8) 0.3215(2) 0.0372(15) Uani 1 1 d . . . . .
C7 C 0.3992(6) 0.2270(9) 0.1305(2) 0.0389(15) Uani 1 1 d . . . . .
C1 C 0.3837(5) 0.3440(8) 0.1780(2) 0.0353(15) Uani 1 1 d . . . . .
C12 C 0.1143(6) 0.0480(8) 0.3759(2) 0.0363(15) Uani 1 1 d . . . . .
C2 C 0.4197(5) 0.5168(9) 0.1776(3) 0.0429(16) Uani 1 1 d . . . . .
H2 H 0.453772 0.562421 0.146950 0.052 Uiso 1 1 calc R U . . .
C13 C 0.0037(6) 0.0812(9) 0.3892(3) 0.0454(17) Uani 1 1 d . . . . .
H13 H -0.013956 0.077911 0.425862 0.055 Uiso 1 1 calc R U . . .
C3 C 0.3568(6) 0.5571(8) 0.2659(3) 0.0446(17) Uani 1 1 d . . . . .
H3 H 0.349681 0.629041 0.296451 0.053 Uiso 1 1 calc R U . . .
C4 C 0.3174(6) 0.3873(8) 0.2662(2) 0.0422(16) Uani 1 1 d . . . . .
H4 H 0.281146 0.345317 0.296715 0.051 Uiso 1 1 calc R U . . .
C5 C 0.3300(5) 0.2771(8) 0.2225(2) 0.0338(14) Uani 1 1 d . . . . .
C8 C 0.5168(6) 0.1421(9) 0.0587(3) 0.0463(17) Uani 1 1 d . . . . .
H8A H 0.575251 0.197325 0.037289 0.056 Uiso 1 1 calc R U . . .
H8B H 0.447180 0.125897 0.034956 0.056 Uiso 1 1 calc R U . . .
C17 C 0.2051(6) 0.0127(8) 0.4186(2) 0.0383(15) Uani 1 1 d . . . . .
C6 C 0.4058(6) 0.6202(8) 0.2214(3) 0.0443(17) Uani 1 1 d . . . . .
H6 H 0.430634 0.737306 0.220857 0.053 Uiso 1 1 calc R U . . .
C14 C 0.0531(6) 0.0921(9) 0.2826(2) 0.0468(18) Uani 1 1 d . . . . .
H14 H 0.070459 0.097647 0.245935 0.056 Uiso 1 1 calc R U . . .
C15 C -0.0556(6) 0.1255(11) 0.2969(3) 0.057(2) Uani 1 1 d . . . . .
H15 H -0.112910 0.153053 0.269862 0.068 Uiso 1 1 calc R U . . .
C20 C 0.2933(6) -0.2509(11) 0.5567(3) 0.0548(19) Uani 1 1 d . . . . .
H20 H 0.297649 -0.359877 0.574357 0.066 Uiso 1 1 calc R U . . .
C10 C 0.5913(6) -0.1667(10) 0.0928(3) 0.0517(19) Uani 1 1 d . . . . .
H10 H 0.617472 -0.277269 0.104788 0.062 Uiso 1 1 calc R U . . .
C18 C 0.2809(6) 0.0549(9) 0.5096(3) 0.0487(18) Uani 1 1 d . . . . .
H18A H 0.268356 0.142311 0.537718 0.058 Uiso 1 1 calc R U . . .
H18B H 0.355033 0.080938 0.494467 0.058 Uiso 1 1 calc R U . . .
C9 C 0.5584(6) -0.0278(9) 0.0777(2) 0.0441(17) Uani 1 1 d . . . . .
C16 C -0.0833(6) 0.1197(10) 0.3501(3) 0.0540(19) Uani 1 1 d . . . . .
H16 H -0.159010 0.141094 0.359841 0.065 Uiso 1 1 calc R U . . .
C19 C 0.2879(6) -0.1173(10) 0.5350(3) 0.0446(17) Uani 1 1 d . . . . .
O2 O 0.2918(4) -0.0689(6) 0.40724(17) 0.0470(12) Uani 1 1 d . . . . .
O1 O 0.3291(4) 0.1129(6) 0.11815(17) 0.0459(12) Uani 1 1 d . . . . .
N1 N 0.4912(5) 0.2551(7) 0.10275(18) 0.0416(13) Uani 1 1 d . . . . .
H1 H 0.536547 0.342815 0.111269 0.050 Uiso 1 1 calc R U . . .
N2 N 0.1919(5) 0.0734(7) 0.46740(19) 0.0448(14) Uani 1 1 d . . . . .
H2A H 0.127989 0.125983 0.474378 0.054 Uiso 1 1 calc R U . . .
C21 C 0.9564(9) 0.1660(11) 0.0382(3) 0.076(3) Uani 1 1 d . . . . .
H21 H 0.887505 0.159147 0.016481 0.091 Uiso 1 1 calc R U . . .
C22 C 1.0552(10) 0.1247(14) 0.1239(4) 0.104(4) Uani 1 1 d . . . . .
H22A H 1.042346 0.210261 0.151946 0.155 Uiso 1 1 calc R U . . .
H22B H 1.120905 0.159831 0.103971 0.155 Uiso 1 1 calc R U . . .
H22C H 1.070091 0.011127 0.140410 0.155 Uiso 1 1 calc R U . . .
C23 C 0.8537(9) 0.0485(14) 0.1093(6) 0.138(6) Uani 1 1 d . . . . .
H23A H 0.793822 0.035830 0.080647 0.206 Uiso 1 1 calc R U . . .
H23B H 0.828198 0.129258 0.136499 0.206 Uiso 1 1 calc R U . . .
H23C H 0.869790 -0.064611 0.125937 0.206 Uiso 1 1 calc R U . . .
O3 O 1.0413(7) 0.2237(9) 0.0175(2) 0.096(2) Uani 1 1 d . . . . .
N3 N 0.9547(5) 0.1141(7) 0.0873(2) 0.0504(15) Uani 1 1 d . . . . .

loop_
_atom_site_aniso_label
_atom_site_aniso_U_11
_atom_site_aniso_U_22
_atom_site_aniso_U_33
_atom_site_aniso_U_23
_atom_site_aniso_U_13
_atom_site_aniso_U_12
S1 0.0407(10) 0.0395(9) 0.0412(9) -0.0040(7) 0.0142(7) -0.0022(7)
S2 0.0345(10) 0.0410(9) 0.0440(9) 0.0008(7) 0.0123(7) 0.0049(7)
C11 0.036(4) 0.038(4) 0.038(3) 0.004(3) 0.010(3) 0.002(3)
C7 0.034(4) 0.044(4) 0.040(3) 0.004(3) 0.010(3) 0.005(3)
C1 0.029(4) 0.038(4) 0.039(3) -0.002(3) 0.007(3) 0.002(3)
C12 0.035(4) 0.033(3) 0.042(3) 0.004(3) 0.010(3) -0.002(3)
C2 0.028(4) 0.050(4) 0.051(4) 0.008(3) 0.007(3) -0.002(3)
C13 0.037(4) 0.053(4) 0.047(4) 0.001(3) 0.014(3) 0.001(3)
C3 0.047(5) 0.032(4) 0.056(4) -0.007(3) 0.012(3) 0.001(3)
C4 0.042(4) 0.045(4) 0.040(4) -0.004(3) 0.011(3) 0.008(3)
C5 0.028(4) 0.036(3) 0.038(3) 0.000(3) 0.005(3) 0.001(3)
C8 0.044(5) 0.051(4) 0.045(4) 0.004(3) 0.010(3) 0.002(3)
C17 0.039(4) 0.037(3) 0.040(4) 0.004(3) 0.011(3) -0.012(3)
C6 0.039(4) 0.028(3) 0.066(5) -0.005(3) 0.004(3) 0.003(3)
C14 0.045(5) 0.063(5) 0.033(3) 0.002(3) 0.003(3) 0.010(3)
C15 0.035(5) 0.089(6) 0.048(4) -0.006(4) 0.009(3) 0.004(4)
C20 0.049(5) 0.070(5) 0.048(4) 0.003(4) 0.015(4) 0.003(4)
C10 0.041(5) 0.054(5) 0.061(4) -0.001(4) 0.013(4) 0.005(4)
C18 0.049(5) 0.054(4) 0.042(4) 0.003(3) 0.001(3) 0.000(3)
C9 0.039(4) 0.057(5) 0.036(4) -0.002(3) 0.009(3) -0.001(3)
C16 0.036(5) 0.073(5) 0.055(4) -0.002(4) 0.013(4) 0.002(4)
C19 0.038(4) 0.056(5) 0.040(4) 0.002(3) 0.006(3) 0.001(3)
O2 0.034(3) 0.055(3) 0.053(3) 0.003(2) 0.009(2) 0.004(2)
O1 0.034(3) 0.056(3) 0.048(3) -0.010(2) 0.009(2) -0.012(2)
N1 0.038(3) 0.044(3) 0.045(3) -0.003(2) 0.016(3) -0.005(3)
N2 0.048(4) 0.052(3) 0.035(3) 0.001(2) 0.004(3) 0.000(3)
C21 0.099(8) 0.054(5) 0.073(6) 0.001(4) -0.003(5) 0.007(5)
C22 0.097(9) 0.100(8) 0.109(8) 0.019(6) -0.038(7) 0.010(6)
C23 0.079(8) 0.072(7) 0.272(17) 0.051(9) 0.096(10) 0.010(6)
O3 0.125(7) 0.084(5) 0.086(4) 0.021(3) 0.055(4) -0.011(4)
N3 0.042(4) 0.053(4) 0.057(4) 0.012(3) 0.016(3) -0.001(3)

loop_
_atom_type_symbol
_atom_type_description
_atom_type_scat_dispersion_real
_atom_type_scat_dispersion_imag
_atom_type_scat_source
C C 0.0033 0.0016 'International Tables Vol C Tables 4.2.6.8 and 6.1.1.4'
H H 0.0000 0.0000 'International Tables Vol C Tables 4.2.6.8 and 6.1.1.4'
N N 0.0061 0.0033 'International Tables Vol C Tables 4.2.6.8 and 6.1.1.4'
O O 0.0106 0.0060 'International Tables Vol C Tables 4.2.6.8 and 6.1.1.4'
S S 0.1246 0.1234 'International Tables Vol C Tables 4.2.6.8 and 6.1.1.4'

loop_
_geom_angle_atom_site_label_1
_geom_angle_atom_site_label_2
_geom_angle_atom_site_label_3
_geom_angle
_geom_angle_site_symmetry_1
_geom_angle_site_symmetry_3
_geom_angle_publ_flag
C5 S1 S2 103.7(2) . . ?
C11 S2 S1 105.7(2) . . ?
C14 C11 C12 119.9(6) . . ?
C14 C11 S2 121.0(5) . . ?
C12 C11 S2 119.1(5) . . ?
O1 C7 N1 122.4(6) . . ?
O1 C7 C1 121.1(5) . . ?
N1 C7 C1 116.5(6) . . ?
C2 C1 C5 120.3(5) . . ?
C2 C1 C7 121.0(5) . . ?
C5 C1 C7 118.6(5) . . ?
C13 C12 C11 118.3(6) . . ?
C13 C12 C17 120.6(6) . . ?
C11 C12 C17 121.1(6) . . ?
C6 C2 C1 120.0(6) . . ?
C12 C13 C16 122.1(6) . . ?
C6 C3 C4 119.6(6) . . ?
C3 C4 C5 121.3(6) . . ?
C4 C5 C1 117.7(6) . . ?
C4 C5 S1 121.8(5) . . ?
C1 C5 S1 120.5(4) . . ?
N1 C8 C9 111.8(5) . . ?
O2 C17 N2 121.9(6) . . ?
O2 C17 C12 119.6(5) . . ?
N2 C17 C12 118.5(6) . . ?
C3 C6 C2 121.0(6) . . ?
C15 C14 C11 120.6(6) . . ?
C14 C15 C16 121.1(7) . . ?
N2 C18 C19 115.0(6) . . ?
C10 C9 C8 179.2(9) . . ?
C15 C16 C13 118.1(7) . . ?
C20 C19 C18 177.7(7) . . ?
C7 N1 C8 120.3(6) . . ?
C17 N2 C18 121.2(6) . . ?
O3 C21 N3 124.5(10) . . ?
C21 N3 C23 122.2(9) . . ?
C21 N3 C22 121.5(8) . . ?
C23 N3 C22 116.3(9) . . ?

loop_
_geom_bond_atom_site_label_1
_geom_bond_atom_site_label_2
_geom_bond_distance
_geom_bond_site_symmetry_2
_geom_bond_publ_flag
S1 C5 1.781(6) . ?
S1 S2 2.043(3) . ?
S2 C11 1.806(7) . ?
C11 C14 1.394(9) . ?
C11 C12 1.404(8) . ?
C7 O1 1.233(8) . ?
C7 N1 1.335(8) . ?
C7 C1 1.508(8) . ?
C1 C2 1.399(9) . ?
C1 C5 1.406(8) . ?
C12 C13 1.383(9) . ?
C12 C17 1.489(9) . ?
C2 C6 1.370(9) . ?
C13 C16 1.405(10) . ?
C3 C6 1.370(9) . ?
C3 C4 1.390(9) . ?
C4 C5 1.398(8) . ?
C8 N1 1.449(8) . ?
C8 C9 1.469(10) . ?
C17 O2 1.244(8) . ?
C17 N2 1.323(8) . ?
C14 C15 1.370(10) . ?
C15 C16 1.384(9) . ?
C20 C19 1.164(10) . ?
C10 C9 1.193(10) . ?
C18 N2 1.449(9) . ?
C18 C19 1.472(10) . ?
C21 O3 1.232(11) . ?
C21 N3 1.292(10) . ?
C22 N3 1.453(11) . ?
C23 N3 1.428(10) . ?
